data_2206986
loop_
_publ_author_name
'Mahendra, M'
'Gayathri, V.'
'Jayalakshmi, K.'
'Rangappa, K. S.'
'Sridhar, M. A.'
'Shashidhara Prasad, J.'

_publ_section_title
;
 6-Phenyl-5,6-dihydrobenzoimidazo[1,2-<i>c</i>]quinazoline
;
_journal_coeditor_code IS6119
_journal_issue 10
_journal_name_full 'Acta Crystallographica Section E'
_journal_page_first o3249
_journal_page_last o3251
_journal_paper_doi 10.1107/S1600536805028655
_journal_volume 61
_journal_year 2005
_chemical_formula_iupac 'C20 H15 N3'
_chemical_formula_moiety 'C20 H15 N3'
_chemical_formula_sum 'C20 H15 N3'
_chemical_formula_weight 297.35
_chemical_name_systematic
;
6-Phenyl-5,6-dihydrobenzoimidazo[1,2-c]quinazoline
;
_space_group_IT_number 14
_symmetry_cell_setting monoclinic
_symmetry_space_group_name_Hall '-P 2ybc'
_symmetry_space_group_name_H-M 'P 1 21/c 1'
_atom_sites_solution_hydrogens geom
_atom_sites_solution_primary direct
_atom_sites_solution_secondary difmap
_audit_creation_method SHELXL-97
_cell_angle_alpha 90
_cell_angle_beta 114.086(4)
_cell_angle_gamma 90
_cell_formula_units_Z 4
_cell_length_a 11.5690(8)
_cell_length_b 9.9150(7)
_cell_length_c 14.3370(10)
_cell_measurement_reflns_used 4596
_cell_measurement_temperature 295(2)
_cell_measurement_theta_max 25.03
_cell_measurement_theta_min 2.58
_cell_volume 1501.36(19)
_computing_cell_refinement 'SCALEPACK (Otwinowski & Minor, 1997)'
_computing_data_collection 'XPRESS (MacScience, 2002)'
_computing_data_reduction 'DENZO (Otwinowski & Minor, 1997) and SCALEPACK'
_computing_molecular_graphics 'PLATON (Spek, 2003) and ORTEPII (Johnson, 1976)'
_computing_publication_material SHELXL97
_computing_structure_refinement 'SHELXL97 (Sheldrick, 1997)'
_computing_structure_solution 'SHELXS97 (Sheldrick, 1997)'
_diffrn_ambient_temperature 295(2)
_diffrn_detector_area_resol_mean 10.0
_diffrn_measured_fraction_theta_full 0.925
_diffrn_measured_fraction_theta_max 0.925
_diffrn_measurement_device_type 'MacScience DIPLabo 32001'
_diffrn_measurement_method '\w scans'
_diffrn_radiation_monochromator graphite
_diffrn_radiation_source 'fine-focus sealed tube'
_diffrn_radiation_type MoK\a
_diffrn_radiation_wavelength 0.71073
_diffrn_reflns_av_R_equivalents 0.0254
_diffrn_reflns_av_sigmaI/netI 0.0275
_diffrn_reflns_limit_h_max 13
_diffrn_reflns_limit_h_min -13
_diffrn_reflns_limit_k_max 11
_diffrn_reflns_limit_k_min -11
_diffrn_reflns_limit_l_max 16
_diffrn_reflns_limit_l_min -16
_diffrn_reflns_number 4596
_diffrn_reflns_theta_full 25.03
_diffrn_reflns_theta_max 25.03
_diffrn_reflns_theta_min 2.58
_exptl_absorpt_coefficient_mu 0.079
_exptl_absorpt_correction_type none
_exptl_absorpt_process_details none
_exptl_crystal_colour white
_exptl_crystal_density_diffrn 1.316
_exptl_crystal_density_method 'not measured'
_exptl_crystal_description block
_exptl_crystal_F_000 624
_exptl_crystal_size_max 0.25
_exptl_crystal_size_mid 0.2
_exptl_crystal_size_min 0.2
_refine_diff_density_max 0.307
_refine_diff_density_min -0.393
_refine_ls_extinction_coef 0.172(16)
_refine_ls_extinction_method shelxl97
_refine_ls_goodness_of_fit_ref 1.182
_refine_ls_hydrogen_treatment constr
_refine_ls_matrix_type full
_refine_ls_number_parameters 209
_refine_ls_number_reflns 2441
_refine_ls_number_restraints 0
_refine_ls_restrained_S_all 1.176
_refine_ls_R_factor_all 0.0573
_refine_ls_R_factor_gt 0.0465
_refine_ls_shift/su_max 0.000
_refine_ls_shift/su_mean 0.000
_refine_ls_structure_factor_coef Fsqd
_refine_ls_weighting_details 'w=1/[\s^2^(Fo^2^)+(0.0844P)^2^+0.1702P] where P=(Fo^2^+2Fc^2^)/3'
_refine_ls_weighting_scheme calc
_refine_ls_wR_factor_gt 0.1224
_refine_ls_wR_factor_ref 0.1437
_reflns_number_gt 2133
_reflns_number_total 2441
_reflns_threshold_expression I>2\s(I)
_cod_data_source_file is6119.cif
_cod_data_source_block I
_cod_depositor_comments
;
The following automatic conversions were performed:
'_symmetry_cell_setting' value 'Monoclinic' changed to 'monoclinic'
according to '/home/saulius/struct/CIF-dictionaries/cif_core.dic'
dictionary named 'cif_core.dic' version 2.4.1 from 2010-06-29.

Automatic conversion script
Id: cif_fix_enum 1527 2010-12-29 10:47:43Z saulius 

The following automatic conversions were performed:

'_symmetry_cell_setting' value 'Monoclinic' changed to 'monoclinic'
according to /home/saulius/struct/CIF-dictionaries/cif_core.dic
dictionary named 'cif_core.dic' version 2.4.1 from 2010-06-29.

Automatic conversion script
Id: cif_fix_values 1715 2011-07-08 13:25:40Z adriana 
;
_cod_original_sg_symbol_H-M 'P 21/c'
_cod_database_code 2206986
_cod_database_fobs_code 2206986

loop_
_symmetry_equiv_pos_as_xyz
x,y,z
-x,1/2+y,1/2-z
-x,-y,-z
x,1/2-y,1/2+z

loop_
_atom_site_aniso_label
_atom_site_aniso_U_11
_atom_site_aniso_U_22
_atom_site_aniso_U_33
_atom_site_aniso_U_12
_atom_site_aniso_U_13
_atom_site_aniso_U_23
N7 0.0432(8) 0.0391(8) 0.0425(7) 0.0004(5) 0.0190(6) -0.0027(5)
N9 0.0491(9) 0.0406(8) 0.0550(8) -0.0006(6) 0.0258(7) -0.0039(6)
N11 0.0364(8) 0.0525(9) 0.0599(9) 0.0075(6) 0.0156(7) 0.0055(7)
C1 0.0561(12) 0.0488(10) 0.0515(9) -0.0039(8) 0.0261(9) -0.0017(8)
C2 0.0398(9) 0.0452(9) 0.0385(8) -0.0034(6) 0.0166(7) -0.0072(7)
C3 0.0420(10) 0.0437(9) 0.0441(9) -0.0024(6) 0.0183(8) -0.0062(7)
C4 0.0544(11) 0.0487(10) 0.0607(11) 0.0017(8) 0.0281(9) -0.0087(8)
C5 0.0553(12) 0.0645(12) 0.0612(11) -0.0022(9) 0.0343(10) -0.0141(9)
C6 0.0607(12) 0.0647(12) 0.0584(11) -0.0070(9) 0.0366(10) -0.0046(9)
C8 0.0387(9) 0.0388(9) 0.0404(8) -0.0020(6) 0.0145(7) -0.0026(6)
C10 0.0432(10) 0.0393(9) 0.0397(8) 0.0064(6) 0.0162(7) 0.0037(6)
C12 0.0379(9) 0.0481(10) 0.0436(8) -0.0036(6) 0.0137(7) -0.0097(7)
C13 0.0394(10) 0.0467(10) 0.0413(8) -0.0048(6) 0.0168(8) -0.0068(7)
C14 0.0447(11) 0.0617(11) 0.0560(10) -0.0018(8) 0.0226(9) -0.0163(9)
C15 0.0588(12) 0.0753(14) 0.0597(11) -0.0125(9) 0.0367(10) -0.0189(10)
C16 0.0683(13) 0.0647(12) 0.0551(11) -0.0117(9) 0.0357(10) -0.0045(9)
C17 0.0528(11) 0.0509(10) 0.0490(10) -0.0034(7) 0.0231(9) -0.0031(7)
C18 0.0384(9) 0.0375(8) 0.0401(8) 0.0049(6) 0.0205(7) 0.0021(6)
C19 0.0484(10) 0.0367(9) 0.0456(9) 0.0052(6) 0.0158(8) 0.0041(6)
C20 0.0483(11) 0.0562(10) 0.0437(9) 0.0020(8) 0.0113(8) 0.0014(8)
C21 0.0539(12) 0.0506(11) 0.0543(10) -0.0067(8) 0.0221(9) -0.0125(8)
C22 0.0615(12) 0.0366(9) 0.0674(11) -0.0002(7) 0.0279(10) -0.0018(8)
C23 0.0529(11) 0.0418(9) 0.0480(9) 0.0065(7) 0.0188(8) 0.0070(7)

loop_
_atom_site_label
_atom_site_fract_x
_atom_site_fract_y
_atom_site_fract_z
_atom_site_U_iso_or_equiv
_atom_site_thermal_displace_type
_atom_site_calc_flag
_atom_site_refinement_flags
_atom_site_occupancy
_atom_site_type_symbol
N7 0.30479(13) 0.60613(13) 0.22364(10) 0.0411(4) Uani . . 1.000 N
N9 0.26562(14) 0.82728(14) 0.19323(11) 0.0467(5) Uani . . 1.000 N
N11 0.47306(13) 0.49796(15) 0.20486(11) 0.0509(5) Uani . . 1.000 N
C1 0.17219(17) 0.56599(19) 0.32454(13) 0.0508(6) Uani . . 1.000 C
C2 0.22511(15) 0.64081(16) 0.27005(11) 0.0410(5) Uani . . 1.000 C
C3 0.20311(15) 0.77899(16) 0.25140(13) 0.0430(5) Uani . . 1.000 C
C4 0.12682(17) 0.8466(2) 0.28995(14) 0.0531(6) Uani . . 1.000 C
C5 0.07332(18) 0.7730(2) 0.34358(15) 0.0569(7) Uani . . 1.000 C
C6 0.09557(18) 0.6355(2) 0.36069(15) 0.0573(7) Uani . . 1.000 C
C8 0.32275(15) 0.72036(15) 0.17741(12) 0.0398(5) Uani . . 1.000 C
C10 0.35563(15) 0.47405(16) 0.21616(12) 0.0410(5) Uani . . 1.000 C
C12 0.48247(15) 0.59772(17) 0.14146(12) 0.0442(5) Uani . . 1.000 C
C13 0.40490(15) 0.71253(16) 0.12324(12) 0.0424(5) Uani . . 1.000 C
C14 0.57280(17) 0.5933(2) 0.10027(14) 0.0535(6) Uani . . 1.000 C
C15 0.58109(19) 0.6972(2) 0.04000(15) 0.0605(7) Uani . . 1.000 C
C16 0.5008(2) 0.8068(2) 0.01755(15) 0.0593(7) Uani . . 1.000 C
C17 0.41320(17) 0.81513(18) 0.06004(13) 0.0501(6) Uani . . 1.000 C
C18 0.26056(14) 0.38823(15) 0.13165(11) 0.0372(5) Uani . . 1.000 C
C19 0.17476(15) 0.44245(17) 0.04049(12) 0.0447(5) Uani . . 1.000 C
C20 0.09414(17) 0.35867(19) -0.03549(13) 0.0518(6) Uani . . 1.000 C
C21 0.09769(18) 0.22142(18) -0.02126(14) 0.0529(6) Uani . . 1.000 C
C22 0.18212(18) 0.16652(18) 0.06878(15) 0.0546(6) Uani . . 1.000 C
C23 0.26249(17) 0.24989(17) 0.14473(13) 0.0482(6) Uani . . 1.000 C
H1 0.18750 0.47410 0.33600 0.0610 Uiso calc R 1.000 H
H4 0.11240 0.93880 0.27980 0.0640 Uiso calc R 1.000 H
H5 0.02100 0.81640 0.36900 0.0680 Uiso calc R 1.000 H
H6 0.05790 0.58920 0.39740 0.0690 Uiso calc R 1.000 H
H10 0.37630 0.42700 0.28110 0.0490 Uiso calc R 1.000 H
H11 0.53810 0.44880 0.23850 0.0610 Uiso calc . 1.000 H
H14 0.62740 0.52000 0.11370 0.0640 Uiso calc R 1.000 H
H15 0.64230 0.69350 0.01360 0.0730 Uiso calc R 1.000 H
H16 0.50560 0.87440 -0.02570 0.0710 Uiso calc R 1.000 H
H17 0.35970 0.88940 0.04640 0.0600 Uiso calc R 1.000 H
H19 0.17140 0.53530 0.03040 0.0540 Uiso calc R 1.000 H
H20 0.03720 0.39560 -0.09660 0.0620 Uiso calc R 1.000 H
H21 0.04300 0.16580 -0.07250 0.0640 Uiso calc R 1.000 H
H22 0.18510 0.07360 0.07850 0.0660 Uiso calc R 1.000 H
H23 0.31900 0.21230 0.20580 0.0580 Uiso calc R 1.000 H

loop_
_atom_type_symbol
_atom_type_description
_atom_type_scat_dispersion_real
_atom_type_scat_dispersion_imag
_atom_type_scat_source
N N 0.0061 0.0033 'International Tables Vol C Tables 4.2.6.8 and 6.1.1.4'
H H 0.0000 0.0000 'International Tables Vol C Tables 4.2.6.8 and 6.1.1.4'
C C 0.0033 0.0016 'International Tables Vol C Tables 4.2.6.8 and 6.1.1.4'

loop_
_geom_angle_atom_site_label_1
_geom_angle_atom_site_label_2
_geom_angle_atom_site_label_3
_geom_angle
_geom_angle_publ_flag
C2 N7 C8 106.84(13) yes
C2 N7 C10 128.85(14) yes
C8 N7 C10 124.17(15) yes
C3 N9 C8 104.25(14) yes
C10 N11 C12 121.36(15) yes
C10 N11 H11 119.28 no
C12 N11 H11 119.35 no
C2 C1 C6 116.30(17) no
N7 C2 C3 104.87(14) yes
N7 C2 C1 132.22(16) yes
C1 C2 C3 122.91(17) no
C2 C3 C4 119.46(17) no
N9 C3 C2 110.65(15) yes
N9 C3 C4 129.90(16) yes
C3 C4 C5 118.01(18) no
C4 C5 C6 121.7(2) no
C1 C6 C5 121.63(19) no
N7 C8 C13 118.38(14) yes
N7 C8 N9 113.34(16) yes
N9 C8 C13 128.19(15) yes
N7 C10 C18 112.27(14) yes
N11 C10 C18 114.07(14) yes
N7 C10 N11 106.60(13) yes
C13 C12 C14 118.57(16) no
N11 C12 C13 119.18(16) yes
N11 C12 C14 122.10(16) yes
C12 C13 C17 120.29(17) no
C8 C13 C17 122.86(16) no
C8 C13 C12 116.78(14) no
C12 C14 C15 119.98(19) no
C14 C15 C16 121.6(2) no
C15 C16 C17 119.30(19) no
C13 C17 C16 120.09(18) no
C10 C18 C19 122.72(14) no
C19 C18 C23 118.54(15) no
C10 C18 C23 118.70(14) no
C18 C19 C20 120.14(16) no
C19 C20 C21 120.50(17) no
C20 C21 C22 119.90(17) no
C21 C22 C23 119.70(17) no
C18 C23 C22 121.21(16) no
C2 C1 H1 121.82 no
C6 C1 H1 121.88 no
C3 C4 H4 120.95 no
C5 C4 H4 121.04 no
C4 C5 H5 119.12 no
C6 C5 H5 119.20 no
C1 C6 H6 119.16 no
C5 C6 H6 119.21 no
N7 C10 H10 107.89 no
N11 C10 H10 107.89 no
C18 C10 H10 107.90 no
C12 C14 H14 119.98 no
C15 C14 H14 120.04 no
C14 C15 H15 119.14 no
C16 C15 H15 119.22 no
C15 C16 H16 120.37 no
C17 C16 H16 120.33 no
C13 C17 H17 119.93 no
C16 C17 H17 119.98 no
C18 C19 H19 119.90 no
C20 C19 H19 119.96 no
C19 C20 H20 119.72 no
C21 C20 H20 119.78 no
C20 C21 H21 120.03 no
C22 C21 H21 120.06 no
C21 C22 H22 120.12 no
C23 C22 H22 120.18 no
C18 C23 H23 119.41 no
C22 C23 H23 119.38 no

loop_
_geom_bond_atom_site_label_1
_geom_bond_atom_site_label_2
_geom_bond_distance
_geom_bond_publ_flag
N7 C2 1.383(2) yes
N7 C8 1.370(2) yes
N7 C10 1.457(2) yes
N9 C3 1.393(2) yes
N9 C8 1.317(2) yes
N11 C10 1.452(2) yes
N11 C12 1.377(2) yes
N11 H11 0.8603 no
C1 C2 1.388(3) no
C1 C6 1.380(3) no
C2 C3 1.399(2) no
C3 C4 1.390(3) no
C4 C5 1.377(3) no
C5 C6 1.391(3) no
C8 C13 1.454(3) no
C10 C18 1.521(2) no
C12 C13 1.406(2) no
C12 C14 1.395(3) no
C13 C17 1.391(2) no
C14 C15 1.373(3) no
C15 C16 1.380(3) no
C16 C17 1.382(3) no
C18 C23 1.383(2) no
C18 C19 1.387(2) no
C19 C20 1.385(2) no
C20 C21 1.374(3) no
C21 C22 1.374(3) no
C22 C23 1.381(3) no
C1 H1 0.9299 no
C4 H4 0.9300 no
C5 H5 0.9297 no
C6 H6 0.9300 no
C10 H10 0.9798 no
C14 H14 0.9301 no
C15 H15 0.9300 no
C16 H16 0.9300 no
C17 H17 0.9299 no
C19 H19 0.9303 no
C20 H20 0.9298 no
C21 H21 0.9299 no
C22 H22 0.9303 no
C23 H23 0.9304 no

loop_
_geom_contact_atom_site_label_1
_geom_contact_atom_site_label_2
_geom_contact_distance
_geom_contact_site_symmetry_2
_geom_contact_publ_flag
N7 N9 2.2455(19) . no
N9 N7 2.2455(19) . no
N9 N11 3.245(2) 2_655 no
N11 N9 3.245(2) 2_645 no
N7 H19 2.6572 . no
N9 H17 2.8046 . no
N9 H11 2.3983 2_655 no
N9 H22 2.8788 1_565 no
C1 C17 3.589(3) 4_565 no
C8 C19 3.411(2) . no
C10 C17 3.595(2) 2_645 no
C12 C19 3.596(3) . no
C14 C15 3.548(3) 3_665 no
C14 C14 3.252(3) 3_665 no
C15 C14 3.548(3) 3_665 no
C17 C10 3.595(2) 2_655 no
C17 C1 3.589(3) 4_564 no
C19 C12 3.596(3) . no
C19 C8 3.411(2) . no
C1 H10 3.0105 . no
C1 H17 3.0638 4_565 no
C2 H20 3.0601 3_565 no
C3 H21 3.0041 3_565 no
C4 H21 2.9317 3_565 no
C5 H19 3.0974 4_565 no
C8 H19 2.8041 . no
C8 H11 2.7552 2_655 no
C10 H1 3.0762 . no
C12 H23 2.6937 2_655 no
C13 H11 2.9640 2_655 no
C13 H19 3.0368 . no
C14 H23 2.8016 2_655 no
C16 H10 2.9026 2_655 no
C17 H10 2.7966 2_655 no
C17 H11 3.0147 2_655 no
C18 H15 2.8577 3_665 no
C19 H15 2.8701 3_665 no
C20 H15 2.9803 3_665 no
C21 H15 3.0826 3_665 no
C22 H15 3.0668 3_665 no
C23 H15 2.9533 3_665 no
H1 C10 3.0762 . no
H6 H21 2.5825 4_555 no
H10 C1 3.0105 . no
H10 H23 2.3563 . no
H10 C16 2.9026 2_645 no
H10 C17 2.7966 2_645 no
H11 H14 2.5052 . no
H11 N9 2.3983 2_645 no
H11 C8 2.7552 2_645 no
H11 C13 2.9640 2_645 no
H11 C17 3.0147 2_645 no
H14 H11 2.5052 . no
H15 C18 2.8577 3_665 no
H15 C19 2.8701 3_665 no
H15 C20 2.9803 3_665 no
H15 C21 3.0826 3_665 no
H15 C22 3.0668 3_665 no
H15 C23 2.9533 3_665 no
H17 N9 2.8046 . no
H17 C1 3.0638 4_564 no
H19 N7 2.6572 . no
H19 C8 2.8041 . no
H19 C13 3.0368 . no
H19 C5 3.0974 4_564 no
H20 C2 3.0601 3_565 no
H21 C3 3.0041 3_565 no
H21 C4 2.9317 3_565 no
H21 H6 2.5825 4_554 no
H22 N9 2.8788 1_545 no
H23 H10 2.3563 . no
H23 C12 2.6937 2_645 no
H23 C14 2.8016 2_645 no

loop_
_geom_hbond_atom_site_label_D
_geom_hbond_atom_site_label_H
_geom_hbond_atom_site_label_A
_geom_hbond_site_symmetry_A
_geom_hbond_distance_DH
_geom_hbond_distance_HA
_geom_hbond_distance_DA
_geom_hbond_angle_DHA
_geom_hbond_publ_flag
N11 H11 N9 2_645 0.86 2.40 3.245(2) 168 yes

loop_
_geom_torsion_atom_site_label_1
_geom_torsion_atom_site_label_2
_geom_torsion_atom_site_label_3
_geom_torsion_atom_site_label_4
_geom_torsion
_geom_torsion_publ_flag
C8 N7 C2 C1 177.75(18) no
C8 N7 C2 C3 -2.12(17) no
C10 N7 C2 C1 1.9(3) no
C10 N7 C2 C3 -178.02(15) no
C2 N7 C8 N9 2.52(19) no
C2 N7 C8 C13 179.33(14) no
C10 N7 C8 N9 178.65(15) no
C10 N7 C8 C13 -4.5(2) no
C2 N7 C10 N11 -154.21(15) no
C2 N7 C10 C18 80.21(19) no
C8 N7 C10 N11 30.5(2) no
C8 N7 C10 C18 -95.04(19) no
C8 N9 C3 C2 0.27(19) no
C8 N9 C3 C4 -179.50(19) no
C3 N9 C8 N7 -1.71(19) no
C3 N9 C8 C13 -178.14(17) no
C12 N11 C10 N7 -42.59(19) no
C12 N11 C10 C18 81.89(19) no
C10 N11 C12 C13 28.4(2) no
C10 N11 C12 C14 -156.28(16) no
C6 C1 C2 C3 -0.2(3) no
C2 C1 C6 C5 -0.2(3) no
C6 C1 C2 N7 179.90(18) no
N7 C2 C3 N9 1.19(19) no
C1 C2 C3 N9 -178.70(16) no
C1 C2 C3 C4 1.1(3) no
N7 C2 C3 C4 -179.01(16) no
N9 C3 C4 C5 178.33(18) no
C2 C3 C4 C5 -1.4(3) no
C3 C4 C5 C6 1.0(3) no
C4 C5 C6 C1 -0.1(3) no
N9 C8 C13 C17 -14.6(3) no
N7 C8 C13 C12 -14.1(2) no
N7 C8 C13 C17 169.11(16) no
N9 C8 C13 C12 162.17(17) no
N7 C10 C18 C23 -147.38(16) no
N11 C10 C18 C19 -86.5(2) no
N11 C10 C18 C23 91.23(19) no
N7 C10 C18 C19 34.9(2) no
N11 C12 C13 C8 2.7(2) no
C14 C12 C13 C8 -172.83(16) no
C14 C12 C13 C17 4.0(2) no
N11 C12 C13 C17 179.57(16) no
N11 C12 C14 C15 -177.98(17) no
C13 C12 C14 C15 -2.6(3) no
C8 C13 C17 C16 174.50(17) no
C12 C13 C17 C16 -2.2(3) no
C12 C14 C15 C16 -0.8(3) no
C14 C15 C16 C17 2.7(3) no
C15 C16 C17 C13 -1.2(3) no
C23 C18 C19 C20 -0.6(3) no
C10 C18 C23 C22 -177.17(18) no
C19 C18 C23 C22 0.7(3) no
C10 C18 C19 C20 177.18(17) no
C18 C19 C20 C21 0.4(3) no
C19 C20 C21 C22 -0.3(3) no
C20 C21 C22 C23 0.4(3) no
C21 C22 C23 C18 -0.6(3) no

loop_
_cod_related_entry_id
_cod_related_entry_database
_cod_related_entry_code
1 ChemSpider 10852426
